data_4327077
loop_
_publ_author_name
'Joseba Orive'
'Jos\'e L. Mesa'
'Rolindes Balda'
'Joaqu\'in Fern\'andez'
'Jes\'us Rodr\'iguez Fern\'andez'
'Te\'ofilo Rojo'
'Mar\'ia I. Arriortua'

_publ_contact_author
;
   'Joseba Orive'
   Dpto. de Mineralog\'ia y Petrolog\'ia
   Facultad de Ciencia y Tecnolog\'ia
   Universidad del Pa\'is Vasco/E.H.U.
   P.O. Box 644
   48080 Bilbao
   Spain
;
_publ_contact_author_email joseba.orive@ehu.es
_publ_contact_author_fax '34 94 6013500'
_publ_contact_author_phone '34 94 6015984'
_publ_section_title
;
 Enhancement of the Luminescent Properties of a New Red-Emitting Phosphor,
 Mn2(HPO3)F2, by Zn Substitution
;
_journal_name_full 'Inorganic Chemistry'
_journal_page_first 12463
_journal_page_last 12476
_journal_paper_doi 10.1021/ic201226t
_journal_volume 50
_journal_year 2011
_chemical_absolute_configuration ad
_chemical_compound_source 'synthesis as described'
_chemical_formula_moiety 'F2 H Mn2 O3 P'
_chemical_formula_sum 'F2 H Mn2 O3 P'
_chemical_formula_weight 227.86
_chemical_name_systematic
;
 ?
;
_space_group_IT_number 62
_symmetry_cell_setting orthorhombic
_symmetry_Int_Tables_number 62
_symmetry_space_group_name_Hall '-P 2ac 2n'
_symmetry_space_group_name_H-M 'P n m a'
_atom_sites_solution_hydrogens geom
_atom_sites_solution_primary direct
_atom_sites_solution_secondary difmap
_audit_conform_dict_location ftp://ftp.iucr.org/pub/cif_core.dic
_audit_conform_dict_name cif_core.dic
_audit_conform_dict_version 2.3
_audit_creation_date 2010-02-18T14:24:46-00:00
_audit_creation_method 'WinGX routine CIF_UPDATE'
_cell_angle_alpha 90
_cell_angle_beta 90
_cell_angle_gamma 90
_cell_formula_units_Z 4
_cell_length_a 7.5607(8)
_cell_length_b 10.2342(7)
_cell_length_c 5.5156(4)
_cell_measurement_reflns_used 5067
_cell_measurement_temperature 100(2)
_cell_measurement_theta_max 29.59
_cell_measurement_theta_min 3.98
_cell_volume 426.78(6)
_computing_cell_refinement 'STOE X-AREA (Stoe & Cie, 2002)'
_computing_data_collection 'STOE X-AREA (Stoe & Cie, 2002)'
_computing_data_reduction 'STOE X-RED (Stoe & Cie, 2002)'
_computing_molecular_graphics 'Ortep-3 for Windows (Farrugia, 1997)'
_computing_publication_material 'WinGX publication routines (Farrugia, 1999)'
_computing_structure_refinement 'SHELXL-97 (Sheldrick, 1997)'
_computing_structure_solution 'SHELXS-97 (Sheldrick, 1997)'
_diffrn_ambient_temperature 100(2)
_diffrn_detector 'image plate (34 cm diameter)'
_diffrn_detector_area_resol_mean 6.67
_diffrn_measured_fraction_theta_full 0.995
_diffrn_measured_fraction_theta_max 0.995
_diffrn_measurement_details
; detector distance = 100 mm

Reference Run
      Phi                  : 154.0
      Omega range          : 0.0 - 10.0
      Omega increment      : 10.0
      Exposure time [min]  : 2.0
      Frames               : 1
      Interval [h]         : 1.00

    Run #1
      Phi                  : 244.0
      Omega range          : 0.0 - 180.0
      Omega increment      : 1.0
      Exposure time [min]  : 2.0
      Frames               : 180

    Run #2
      Phi                  : 154.0
      Omega range          : 0.0 - 180.0
      Omega increment      : 1.0
      Exposure time [min]  : 2.0
      Frames               : 180

    Measured runs                          : 1 (out of 2)
      Measured frames                      : 289 (out of 360)
      Remeasured frames with filter        : 0
      Measured reference runs              : 18
    Statistics over all measured frames
      Mean minimum pixel intensity         : 2.4
      Mean average pixel intensity         : 11.6
      Mean maximum pixel intensity         : 4381.1
      Total number of overflow pixels      : 0
;
_diffrn_measurement_device '2-circle goniometer'
_diffrn_measurement_device_type 'STOE IPDS 2T'
_diffrn_measurement_method 'rotation method'
_diffrn_radiation_monochromator graphite
_diffrn_radiation_type MoK\a
_diffrn_radiation_wavelength 0.71073
_diffrn_reflns_av_R_equivalents 0.0511
_diffrn_reflns_av_unetI/netI 0.0239
_diffrn_reflns_limit_h_max 10
_diffrn_reflns_limit_h_min -10
_diffrn_reflns_limit_k_max 14
_diffrn_reflns_limit_k_min -14
_diffrn_reflns_limit_l_max 7
_diffrn_reflns_limit_l_min -7
_diffrn_reflns_number 5888
_diffrn_reflns_theta_full 29.12
_diffrn_reflns_theta_max 29.12
_diffrn_reflns_theta_min 3.98
_diffrn_source 'sealed X-ray tube, 12 x 0.4 mm long-fine focus'
_exptl_absorpt_coefficient_mu 6.234
_exptl_absorpt_correction_T_max 0.9125
_exptl_absorpt_correction_T_min 0.5304
_exptl_absorpt_correction_type integration
_exptl_absorpt_process_details 'X-RED (Stoe & Cie, 2002)'
_exptl_crystal_colour Colourless
_exptl_crystal_density_diffrn 3.546
_exptl_crystal_description Tabular
_exptl_crystal_F_000 432
_exptl_crystal_size_max 0.134
_exptl_crystal_size_mid 0.072
_exptl_crystal_size_min 0.014
_refine_diff_density_max 0.355
_refine_diff_density_min -0.612
_refine_diff_density_rms 0.107
_refine_ls_extinction_method none
_refine_ls_goodness_of_fit_ref 0.927
_refine_ls_hydrogen_treatment mixed
_refine_ls_matrix_type full
_refine_ls_number_parameters 43
_refine_ls_number_reflns 600
_refine_ls_number_restraints 0
_refine_ls_restrained_S_all 0.927
_refine_ls_R_factor_all 0.03
_refine_ls_R_factor_gt 0.0191
_refine_ls_shift/su_max 0
_refine_ls_shift/su_mean 0
_refine_ls_structure_factor_coef Fsqd
_refine_ls_weighting_details 'calc w=1/[\s^2^(Fo^2^)+(0.0272P)^2^+0.0000P] where P=(Fo^2^+2Fc^2^)/3'
_refine_ls_weighting_scheme calc
_refine_ls_wR_factor_gt 0.0401
_refine_ls_wR_factor_ref 0.0424
_reflns_number_gt 476
_reflns_number_total 600
_reflns_threshold_expression >2sigma(I)
_cod_data_source_file ic201226t_si_002.cif
_cod_data_source_block Manganese(II)_Fluorophosphite
_cod_database_code 4327077

loop_
_space_group_symop_operation_xyz
'x, y, z'
'-x+1/2, -y, z+1/2'
'x+1/2, -y+1/2, -z+1/2'
'-x, y+1/2, -z'
'-x, -y, -z'
'x-1/2, y, -z-1/2'
'-x-1/2, y-1/2, z-1/2'
'x, -y-1/2, z'

loop_
_atom_site_label
_atom_site_type_symbol
_atom_site_fract_x
_atom_site_fract_y
_atom_site_fract_z
_atom_site_U_iso_or_equiv
_atom_site_adp_type
_atom_site_occupancy
_atom_site_symmetry_multiplicity
_atom_site_calc_flag
_atom_site_refinement_flags
Mn1 Mn 0.09788(4) 0.43822(2) 0.24997(6) 0.00650(10) Uani 1 1 d .
P1 P 0.16436(10) 0.75 0.08385(13) 0.00756(15) Uani 1 2 d S
F1 F 0.34482(15) 0.45493(10) 0.0727(2) 0.0088(2) Uani 1 1 d .
O1 O 0.05136(18) 0.62649(13) 0.0590(2) 0.0079(3) Uani 1 1 d .
O2 O 0.1805(3) 0.25 0.3989(4) 0.0096(4) Uani 1 2 d S
H1 H 0.232(4) 0.75 0.289(6) 0.001(7) Uiso 1 2 d S

loop_
_atom_site_aniso_label
_atom_site_aniso_U_11
_atom_site_aniso_U_22
_atom_site_aniso_U_33
_atom_site_aniso_U_23
_atom_site_aniso_U_13
_atom_site_aniso_U_12
Mn1 0.00615(17) 0.00629(15) 0.00706(14) -0.00001(12) 0.00015(11) -0.00022(9)
P1 0.0084(3) 0.0062(3) 0.0080(3) 0 -0.0004(3) 0
F1 0.0067(5) 0.0116(5) 0.0081(5) 0.0022(4) 0.0007(4) -0.0007(4)
O1 0.0095(7) 0.0070(6) 0.0073(6) 0.0001(5) -0.0012(6) 0.0000(5)
O2 0.0111(10) 0.0070(8) 0.0106(8) 0 -0.0010(8) 0

loop_
_atom_type_symbol
_atom_type_description
_atom_type_scat_dispersion_real
_atom_type_scat_dispersion_imag
_atom_type_scat_source
H H 0 0 'International Tables Vol C Tables 4.2.6.8 and 6.1.1.4'
F F 0.0171 0.0103 'International Tables Vol C Tables 4.2.6.8 and 6.1.1.4'
Mn Mn 0.3368 0.7283 'International Tables Vol C Tables 4.2.6.8 and 6.1.1.4'
O O 0.0106 0.006 'International Tables Vol C Tables 4.2.6.8 and 6.1.1.4'
P P 0.1023 0.0942 'International Tables Vol C Tables 4.2.6.8 and 6.1.1.4'

loop_
_exptl_crystal_face_index_h
_exptl_crystal_face_index_k
_exptl_crystal_face_index_l
_exptl_crystal_face_perp_dist
0 1 0 0.013
0 -1 0 0.059
1 -2 0 0.066
1 0 0 0.064
1 2 0 0.033
-1 -2 0 0.067
-1 2 0 0.032
0 0 1 0.007
0 0 -1 0.007
-1 0 0 0.07

loop_
_geom_angle_atom_site_label_1
_geom_angle_atom_site_label_2
_geom_angle_atom_site_label_3
_geom_angle
_geom_angle_site_symmetry_1
_geom_angle_site_symmetry_3
F1 Mn1 F1 99.50(3) . 2_565
F1 Mn1 O1 97.00(5) . 5_565
F1 Mn1 O1 157.88(5) 2_565 5_565
F1 Mn1 F1 170.79(6) . 6_556
F1 Mn1 F1 76.18(5) 2_565 6_556
O1 Mn1 F1 85.31(5) 5_565 6_556
F1 Mn1 O2 89.58(6) . .
F1 Mn1 O2 94.59(6) 2_565 .
O1 Mn1 O2 100.17(6) 5_565 .
F1 Mn1 O2 98.81(6) 6_556 .
F1 Mn1 O1 81.41(5) . .
F1 Mn1 O1 89.03(5) 2_565 .
O1 Mn1 O1 78.95(6) 5_565 .
F1 Mn1 O1 90.33(5) 6_556 .
O2 Mn1 O1 170.74(7) . .
O1 P1 O1 111.22(11) . 8_575
O1 P1 O2 111.24(7) . 2_564
O1 P1 O2 111.24(7) 8_575 2_564
O1 P1 H1 108.1(7) . .
O1 P1 H1 108.1(7) 8_575 .
O2 P1 H1 106.7(15) 2_564 .
Mn1 F1 Mn1 127.34(5) . 2_564
Mn1 F1 Mn1 124.58(6) . 6_656
Mn1 F1 Mn1 103.82(5) 2_564 6_656
P1 O1 Mn1 128.18(8) . 5_565
P1 O1 Mn1 125.77(8) . .
Mn1 O1 Mn1 101.05(6) 5_565 .
P1 O2 Mn1 117.54(5) 2_565 8_565
P1 O2 Mn1 117.54(5) 2_565 .
Mn1 O2 Mn1 123.64(9) 8_565 .

loop_
_geom_bond_atom_site_label_1
_geom_bond_atom_site_label_2
_geom_bond_distance
_geom_bond_site_symmetry_2
Mn1 F1 2.1144(12) .
Mn1 F1 2.1337(12) 2_565
Mn1 O1 2.1486(14) 5_565
Mn1 F1 2.1556(12) 6_556
Mn1 O2 2.1854(10) .
Mn1 O1 2.2238(14) .
P1 O1 1.5318(14) .
P1 O1 1.5318(14) 8_575
P1 O2 1.554(2) 2_564
P1 H1 1.24(3) .
F1 Mn1 2.1337(12) 2_564
F1 Mn1 2.1556(12) 6_656
O1 Mn1 2.1486(13) 5_565
O2 P1 1.554(2) 2_565
O2 Mn1 2.1854(10) 8_565
